data_7040611
loop_
_publ_author_name
'Schmitz, Sebastian'
'van Leusen, Jan'
'Izarova, Natalya V.'
'Lan, Yanhua'
'Wernsdorfer, Wolfgang'
'K\"ogerler, Paul'
'Monakhov, Kirill Yu'

_publ_section_title
;
 Supramolecular 3d-4f single-molecule magnet architectures.
;
_journal_issue 41
_journal_name_full 'Dalton transactions (Cambridge, England : 2003)'
_journal_page_first 16148
_journal_page_last 16152
_journal_paper_doi 10.1039/c6dt03392j
_journal_volume 45
_journal_year 2016
_chemical_formula_sum 'C147 H283.5 Cr6 N7.5 O145.5 Tb14'
_chemical_formula_weight 7021.19
_chemical_name_systematic
; 
 ? 
;
_space_group_IT_number 159
_symmetry_cell_setting trigonal
_symmetry_space_group_name_Hall 'P 3 -2c'
_symmetry_space_group_name_H-M 'P 3 1 c'
_atom_sites_solution_hydrogens geom
_atom_sites_solution_primary direct
_atom_sites_solution_secondary difmap
_audit_creation_method SHELXL-97
_audit_update_record
;
2016-06-27 deposited with the CCDC.
2016-09-12 downloaded from the CCDC.
;
_cell_angle_alpha 90.00
_cell_angle_beta 90.00
_cell_angle_gamma 120.00
_cell_formula_units_Z 2
_cell_length_a 23.7804(3)
_cell_length_b 23.7804(3)
_cell_length_c 31.8903(3)
_cell_measurement_reflns_used 27424
_cell_measurement_temperature 120.0(1)
_cell_measurement_theta_max 27.8010
_cell_measurement_theta_min 3.0320
_cell_volume 15618.1(3)
_computing_cell_refinement
;
CrysAlisPro, Agilent Technologies,
Version 1.171.36.28 (release 01-02-2013 CrysAlis171 .NET)
(compiled Feb  1 2013,16:14:44)
;
_computing_data_collection
;
CrysAlisPro, Agilent Technologies,
Version 1.171.36.28 (release 01-02-2013 CrysAlis171 .NET)
(compiled Feb  1 2013,16:14:44)
;
_computing_data_reduction
;
CrysAlisPro, Agilent Technologies,
Version 1.171.36.28 (release 01-02-2013 CrysAlis171 .NET)
(compiled Feb  1 2013,16:14:44)
;
_computing_structure_refinement 'SHELXL-97 (Sheldrick, 2008)'
_computing_structure_solution 'SHELXS-97 (Sheldrick, 2008)'
_diffrn_ambient_temperature 120.0(1)
_diffrn_detector_area_resol_mean 10.4623
_diffrn_measured_fraction_theta_full 0.996
_diffrn_measured_fraction_theta_max 0.996
_diffrn_measurement_device_type 'SuperNova, Dual, Cu at zero, Atlas'
_diffrn_measurement_method '\w scans'
_diffrn_radiation_monochromator mirror
_diffrn_radiation_source 'SuperNova (Mo) X-ray Source'
_diffrn_radiation_type MoK\a
_diffrn_radiation_wavelength 0.71073
_diffrn_reflns_av_R_equivalents 0.0784
_diffrn_reflns_av_sigmaI/netI 0.0697
_diffrn_reflns_limit_h_max 29
_diffrn_reflns_limit_h_min -28
_diffrn_reflns_limit_k_max 29
_diffrn_reflns_limit_k_min -29
_diffrn_reflns_limit_l_max 39
_diffrn_reflns_limit_l_min -39
_diffrn_reflns_number 105211
_diffrn_reflns_theta_full 26.37
_diffrn_reflns_theta_max 26.37
_diffrn_reflns_theta_min 4.13
_exptl_absorpt_coefficient_mu 3.404
_exptl_absorpt_correction_T_max 0.5223
_exptl_absorpt_correction_T_min 0.2535
_exptl_absorpt_correction_type analytical
_exptl_absorpt_process_details
;
CrysAlisPro, Agilent Technologies,
Version 1.171.36.28 (release 01-02-2013 CrysAlis171 .NET)
(compiled Feb  1 2013,16:14:44)
Analytical numeric absorption correction using a multifaceted crystal
            model based on expressions derived by R.C. Clark & J.S. Reid.
(Clark, R. C. & Reid, J. S. (1995). Acta Cryst. A51, 887-897)
;
_exptl_crystal_colour purple
_exptl_crystal_density_diffrn 1.493
_exptl_crystal_density_method 'not measured'
_exptl_crystal_description block
_exptl_crystal_F_000 6872
_exptl_crystal_size_max 0.48
_exptl_crystal_size_mid 0.35
_exptl_crystal_size_min 0.22
_refine_diff_density_max 1.546
_refine_diff_density_min -1.498
_refine_diff_density_rms 0.168
_refine_ls_abs_structure_details 'Flack H D (1983), Acta Cryst. A39, 876-881'
_refine_ls_abs_structure_Flack 0.218(16)
_refine_ls_extinction_method none
_refine_ls_goodness_of_fit_ref 1.071
_refine_ls_hydrogen_treatment constr
_refine_ls_matrix_type full
_refine_ls_number_parameters 989
_refine_ls_number_reflns 21210
_refine_ls_number_restraints 42
_refine_ls_restrained_S_all 1.071
_refine_ls_R_factor_all 0.1070
_refine_ls_R_factor_gt 0.0640
_refine_ls_shift/su_max 0.001
_refine_ls_shift/su_mean 0.000
_refine_ls_structure_factor_coef Fsqd
_refine_ls_weighting_details 'calc w=1/[\s^2^(Fo^2^)+(0.0750P)^2^+133.0000P] where P=(Fo^2^+2Fc^2^)/3'
_refine_ls_weighting_scheme calc
_refine_ls_wR_factor_gt 0.1507
_refine_ls_wR_factor_ref 0.1819
_reflns_number_gt 15192
_reflns_number_total 21210
_reflns_threshold_expression >2sigma(I)
_cod_data_source_file c6dt03392j2.cif
_cod_data_source_block s2022a
_cod_depositor_comments
;
The following automatic conversions were performed:

'_symmetry_cell_setting' value 'Trigonal' changed to 'trigonal'
according to
/usr/data/users/saulius/crontab/automatic-downloads/rss-feeds/RSC/lib/dictionaries/cif_core.dic
dictionary named 'cif_core.dic' version 2.4.2 from 2011-04-26.

Automatic conversion script
Id: cif_fix_values 4268 2015-11-12 08:31:59Z antanas 

 Adding full bibliography for 7040609--7040611.cif.
;
_cod_original_cell_volume 15618.0(3)
_cod_original_sg_symbol_H-M P31C
_cod_original_formula_sum 'C147 H283.50 Cr6 N7.50 O145.50 Tb14'
_cod_database_code 7040611

loop_
_symmetry_equiv_pos_as_xyz
'x, y, z'
'-y, x-y, z'
'-x+y, -x, z'
'y, x, z+1/2'
'x-y, -y, z+1/2'
'-x, -x+y, z+1/2'

loop_
_atom_site_label
_atom_site_type_symbol
_atom_site_fract_x
_atom_site_fract_y
_atom_site_fract_z
_atom_site_U_iso_or_equiv
_atom_site_adp_type
_atom_site_occupancy
_atom_site_symmetry_multiplicity
_atom_site_calc_flag
_atom_site_refinement_flags
Tb1 Tb 0.52537(3) 0.86005(4) 0.322788(19) 0.04447(18) Uani 1 1 d .
Tb2 Tb 0.59388(4) 0.73709(4) 0.29227(2) 0.0530(2) Uani 1 1 d .
Tb3 Tb 0.87723(4) 1.38154(4) 0.05884(2) 0.04243(17) Uani 1 1 d .
Tb4 Tb 0.79208(4) 1.18622(4) 0.08951(2) 0.0492(2) Uani 1 1 d .
Tb5 Tb 0.6667 0.3333 0.20392(3) 0.0472(3) Uani 1 3 d S
Tb6 Tb 0.3333 0.6667 0.17673(3) 0.0396(3) Uani 1 3 d S
Cr1 Cr 0.66980(12) 0.87715(15) 0.34685(8) 0.0593(8) Uani 1 1 d .
Cr2 Cr 0.92591(13) 1.27630(14) 0.03131(7) 0.0499(6) Uani 1 1 d .
O1X1 O 0.4235(5) 0.8079(5) 0.2843(3) 0.042(2) Uani 1 1 d U
O2X1 O 0.4766(5) 0.6737(5) 0.2776(3) 0.045(2) Uani 1 1 d .
O3X1 O 0.5325(5) 0.6436(6) 0.3379(3) 0.049(3) Uani 1 1 d .
O4X1 O 0.4484(5) 0.8851(5) 0.3509(3) 0.047(2) Uani 1 1 d .
C1X1 C 0.3818(8) 0.8223(7) 0.2935(4) 0.045(3) Uani 1 1 d U
C2X1 C 0.4755(8) 0.6057(8) 0.3318(4) 0.045(4) Uani 1 1 d .
N1 N 0.7615(7) 0.9541(8) 0.3293(5) 0.077(5) Uani 1 1 d U
O1N1 O 0.6339(5) 0.9239(6) 0.3184(3) 0.058(3) Uani 1 1 d .
O2N1 O 0.6784(5) 0.8413(7) 0.2941(3) 0.069(4) Uani 1 1 d .
C1N1 C 0.7468(11) 1.0002(12) 0.3068(8) 0.109(9) Uani 1 1 d U
H1NA H 0.7508 1.0341 0.3266 0.131 Uiso 1 1 calc R
H1NB H 0.7792 1.0220 0.2842 0.131 Uiso 1 1 calc R
C2N1 C 0.6822(11) 0.9686(13) 0.2885(8) 0.111(9) Uani 1 1 d U
H2NA H 0.6710 1.0018 0.2799 0.134 Uiso 1 1 calc R
H2NB H 0.6816 0.9442 0.2632 0.134 Uiso 1 1 calc R
C3N1 C 0.7875(10) 0.9219(13) 0.3007(6) 0.092(7) Uani 1 1 d U
H3NA H 0.8222 0.9549 0.2827 0.110 Uiso 1 1 calc R
H3NB H 0.8062 0.9004 0.3176 0.110 Uiso 1 1 calc R
C4N1 C 0.7384(9) 0.8772(10) 0.2764(6) 0.079(6) Uani 1 1 d U
H4N1 H 0.7339 0.9002 0.2519 0.095 Uiso 1 1 calc R
H4N2 H 0.7518 0.8467 0.2656 0.095 Uiso 1 1 calc R
C5N1 C 0.8067(9) 0.9844(10) 0.3674(7) 0.075(6) Uani 1 1 d .
H5NA H 0.7874 1.0040 0.3858 0.090 Uiso 1 1 calc R
H5NB H 0.8070 0.9489 0.3834 0.090 Uiso 1 1 calc R
C6N1 C 0.8717(9) 1.0322(12) 0.3593(10) 0.111(10) Uani 1 1 d .
H6NA H 0.8718 1.0688 0.3445 0.133 Uiso 1 1 calc R
H6NB H 0.8907 1.0134 0.3401 0.133 Uiso 1 1 calc R
C7N1 C 0.9120(13) 1.0568(13) 0.3950(12) 0.130(11) Uani 1 1 d U
H7NA H 0.9054 1.0199 0.4128 0.156 Uiso 1 1 calc R
H7NB H 0.8985 1.0834 0.4114 0.156 Uiso 1 1 calc R
C8N1 C 0.9873(13) 1.0998(15) 0.3844(13) 0.152(14) Uani 1 1 d U
H8NA H 1.0120 1.1158 0.4105 0.228 Uiso 1 1 calc R
H8NB H 0.9944 1.1367 0.3669 0.228 Uiso 1 1 calc R
H8NC H 1.0016 1.0734 0.3692 0.228 Uiso 1 1 calc R
O1G1 O 0.4562(5) 0.7590(5) 0.3583(3) 0.043(2) Uani 1 1 d .
O2G1 O 0.4455(5) 0.6797(5) 0.3989(3) 0.047(2) Uani 1 1 d .
O3G1 O 0.5811(5) 0.8016(5) 0.3477(3) 0.049(3) Uani 1 1 d .
C1G1 C 0.4792(7) 0.7305(7) 0.3806(4) 0.040(3) Uani 1 1 d .
C2G1 C 0.5519(7) 0.7642(7) 0.3849(4) 0.043(3) Uani 1 1 d .
H2GA H 0.5659 0.7930 0.4097 0.051 Uiso 1 1 calc R
H2GB H 0.5658 0.7316 0.3887 0.051 Uiso 1 1 calc R
O1A1 O 0.5596(5) 0.8982(5) 0.3921(3) 0.053(3) Uani 1 1 d .
O2A1 O 0.6606(6) 0.9124(7) 0.4001(3) 0.062(3) Uani 1 1 d .
C1A1 C 0.6168(11) 0.9209(8) 0.4115(5) 0.069(6) Uani 1 1 d .
C2A1 C 0.6206(10) 0.9571(10) 0.4527(5) 0.074(6) Uani 1 1 d .
H2AA H 0.5806 0.9589 0.4562 0.111 Uiso 1 1 calc R
H2AB H 0.6579 1.0013 0.4514 0.111 Uiso 1 1 calc R
H2AC H 0.6259 0.9339 0.4764 0.111 Uiso 1 1 calc R
O1A2 O 0.7091(5) 0.8343(7) 0.3790(4) 0.066(3) Uani 1 1 d .
O2A2 O 0.6607(6) 0.7371(7) 0.3468(3) 0.066(3) Uani 1 1 d .
C1A2 C 0.7008(9) 0.7776(11) 0.3725(5) 0.060(5) Uani 1 1 d .
C2A2 C 0.7394(9) 0.7571(12) 0.4002(6) 0.083(6) Uani 1 1 d .
H2AD H 0.7723 0.7949 0.4158 0.124 Uiso 1 1 calc R
H2AE H 0.7608 0.7394 0.3827 0.124 Uiso 1 1 calc R
H2AF H 0.7100 0.7238 0.4200 0.124 Uiso 1 1 calc R
O1A3 O 0.5457(5) 0.8108(5) 0.2667(3) 0.047(3) Uani 1 1 d .
O2A3 O 0.5896(5) 0.7740(6) 0.2211(3) 0.055(3) Uani 1 1 d .
C1A3 C 0.5658(8) 0.8101(9) 0.2289(4) 0.053(4) Uani 1 1 d .
C2A3 C 0.5594(9) 0.8498(10) 0.1961(5) 0.067(5) Uani 1 1 d .
H2AG H 0.5133 0.8338 0.1907 0.101 Uiso 1 1 calc R
H2AH H 0.5802 0.8468 0.1703 0.101 Uiso 1 1 calc R
H2AI H 0.5803 0.8951 0.2053 0.101 Uiso 1 1 calc R
O1A4 O 0.5751(7) 0.6459(7) 0.2458(3) 0.071(4) Uani 1 1 d .
O2A4 O 0.6760(6) 0.7287(8) 0.2549(4) 0.077(4) Uani 1 1 d .
C1A4 C 0.6352(12) 0.6819(11) 0.2346(5) 0.065(5) Uani 1 1 d .
C2A4 C 0.6505(15) 0.6653(14) 0.1911(7) 0.117(10) Uani 1 1 d .
H2AJ H 0.6645 0.6331 0.1940 0.176 Uiso 1 1 calc R
H2AK H 0.6853 0.7047 0.1780 0.176 Uiso 1 1 calc R
H2AL H 0.6115 0.6475 0.1735 0.176 Uiso 1 1 calc R
O1A5 O 0.5326(6) 0.9407(5) 0.2771(3) 0.055(3) Uani 1 1 d .
O2A5 O 0.5557(7) 1.0341(7) 0.2506(4) 0.083(4) Uani 1 1 d .
C1A5 C 0.5528(8) 0.9993(8) 0.2811(5) 0.059(5) Uani 1 1 d .
C2A5 C 0.5702(11) 1.0291(9) 0.3235(6) 0.088(7) Uani 1 1 d .
H2AM H 0.5848 1.0755 0.3214 0.132 Uiso 1 1 calc R
H2AN H 0.6052 1.0234 0.3351 0.132 Uiso 1 1 calc R
H2AO H 0.5321 1.0079 0.3418 0.132 Uiso 1 1 calc R
O1X2 O 0.6964(5) 1.1348(5) 0.0439(3) 0.047(3) Uani 1 1 d .
O2X2 O 0.8832(5) 1.4786(5) 0.0316(3) 0.045(2) Uani 1 1 d .
O3X2 O 0.8106(6) 1.4156(5) 0.0978(3) 0.050(3) Uani 1 1 d .
O4X2 O 0.7098(5) 1.2159(5) 0.1045(3) 0.050(3) Uani 1 1 d .
C1X2 C 0.6491(9) 1.1435(8) 0.0513(4) 0.048(4) Uani 1 1 d .
C2X2 C 0.8132(7) 1.4685(8) 0.0881(4) 0.042(3) Uani 1 1 d .
O1G2 O 0.7755(5) 1.3313(5) 0.0255(3) 0.036(2) Uani 1 1 d .
O2G2 O 0.6999(5) 1.2531(5) -0.0148(3) 0.050(3) Uani 1 1 d .
O3G2 O 0.8385(5) 1.2682(5) 0.0335(3) 0.046(2) Uani 1 1 d .
C1G2 C 0.7546(7) 1.2819(8) 0.0019(4) 0.043(4) Uani 1 1 d .
C2G2 C 0.7971(7) 1.2538(7) -0.0033(4) 0.040(3) Uani 1 1 d .
H2GC H 0.7704 1.2061 -0.0071 0.048 Uiso 1 1 calc R
H2GD H 0.8244 1.2722 -0.0287 0.048 Uiso 1 1 calc R
N2 N 1.0170(8) 1.2864(7) 0.0447(4) 0.062(4) Uani 1 1 d D
O1N2 O 0.9598(5) 1.3596(5) 0.0596(3) 0.049(3) Uani 1 1 d .
O2N2 O 0.9019(5) 1.2278(6) 0.0841(3) 0.054(3) Uani 1 1 d .
C1N2 C 1.0521(9) 1.3445(11) 0.0686(5) 0.073(6) Uani 1 1 d .
H1NC H 1.0847 1.3791 0.0503 0.088 Uiso 1 1 calc R
H1ND H 1.0757 1.3368 0.0915 0.088 Uiso 1 1 calc R
C2N2 C 1.0085(11) 1.3669(13) 0.0872(7) 0.093(8) Uani 1 1 d .
H2NC H 0.9882 1.3418 0.1130 0.112 Uiso 1 1 calc R
H2ND H 1.0350 1.4132 0.0952 0.112 Uiso 1 1 calc R
C3N2 C 1.0008(9) 1.2315(8) 0.0692(6) 0.080(6) Uani 1 1 d D
H3NC H 1.0403 1.2384 0.0840 0.096 Uiso 1 1 calc R
H3ND H 0.9869 1.1938 0.0502 0.096 Uiso 1 1 calc R
C4N2 C 0.9470(9) 1.2143(11) 0.1019(6) 0.070(5) Uani 1 1 d .
H4NA H 0.9262 1.1677 0.1094 0.084 Uiso 1 1 calc R
H4NB H 0.9654 1.2404 0.1276 0.084 Uiso 1 1 calc R
C5N2 C 1.0530(9) 1.2872(10) 0.0055(6) 0.069(5) Uani 1 1 d .
H5NC H 1.0263 1.2457 -0.0096 0.083 Uiso 1 1 calc R
H5ND H 1.0567 1.3225 -0.0129 0.083 Uiso 1 1 calc R
C6N2 C 1.1199(10) 1.2964(13) 0.0116(8) 0.097(8) Uani 1 1 d .
H6NC H 1.1480 1.3383 0.0260 0.117 Uiso 1 1 calc R
H6ND H 1.1173 1.2611 0.0294 0.117 Uiso 1 1 calc R
C7N2 C 1.1488(14) 1.296(2) -0.0301(10) 0.170(18) Uani 1 1 d .
H7NC H 1.1156 1.2582 -0.0460 0.204 Uiso 1 1 calc R
H7ND H 1.1569 1.3354 -0.0454 0.204 Uiso 1 1 calc R
C8N2 C 1.2085(16) 1.293(2) -0.0310(14) 0.20(2) Uani 1 1 d .
H8ND H 1.2214 1.2930 -0.0602 0.297 Uiso 1 1 calc R
H8NE H 1.2015 1.2534 -0.0170 0.297 Uiso 1 1 calc R
H8NF H 1.2430 1.3311 -0.0165 0.297 Uiso 1 1 calc R
O1A6 O 0.9160(5) 1.3954(5) -0.0114(3) 0.045(2) Uani 1 1 d .
O2A6 O 0.9508(5) 1.3260(6) -0.0231(3) 0.051(3) Uani 1 1 d .
C1A6 C 0.9466(9) 1.3751(8) -0.0321(5) 0.054(4) Uani 1 1 d .
C2A6 C 0.9819(9) 1.4109(9) -0.0718(5) 0.062(5) Uani 1 1 d .
H2AP H 1.0039 1.3894 -0.0842 0.092 Uiso 1 1 calc R
H2AQ H 1.0140 1.4559 -0.0648 0.092 Uiso 1 1 calc R
H2AR H 0.9505 1.4104 -0.0919 0.092 Uiso 1 1 calc R
O1A7 O 0.8078(6) 1.1272(6) 0.0343(3) 0.054(3) Uani 1 1 d .
O2A7 O 0.8978(6) 1.1956(6) -0.0004(3) 0.050(3) Uani 1 1 d .
C1A7 C 0.8522(9) 1.1415(8) 0.0057(5) 0.051(4) Uani 1 1 d .
C2A7 C 0.8469(11) 1.0881(9) -0.0194(5) 0.070(5) Uani 1 1 d .
H2AS H 0.8093 1.0474 -0.0100 0.104 Uiso 1 1 calc R
H2AT H 0.8864 1.0853 -0.0161 0.104 Uiso 1 1 calc R
H2AU H 0.8415 1.0955 -0.0490 0.104 Uiso 1 1 calc R
O1A8 O 0.8197(6) 1.2303(6) 0.1597(3) 0.058(3) Uani 1 1 d .
O2A8 O 0.8433(6) 1.3094(6) 0.1145(3) 0.060(3) Uani 1 1 d .
C1A8 C 0.8427(8) 1.2916(9) 0.1534(5) 0.053(4) Uani 1 1 d .
C2A8 C 0.8653(9) 1.3403(9) 0.1886(5) 0.064(5) Uani 1 1 d .
H2AY H 0.8815 1.3839 0.1770 0.095 Uiso 1 1 calc R
H2AZ H 0.9001 1.3389 0.2041 0.095 Uiso 1 1 calc R
H2BA H 0.8289 1.3298 0.2076 0.095 Uiso 1 1 calc R
O1A9 O 0.8032(7) 1.1037(7) 0.1287(4) 0.068(3) Uani 1 1 d .
O2A9 O 0.7095(6) 1.1006(6) 0.1350(3) 0.062(3) Uani 1 1 d .
C1A9 C 0.7516(11) 1.0834(9) 0.1468(5) 0.063(5) Uani 1 1 d .
C2A9 C 0.7284(16) 1.0365(13) 0.1837(7) 0.115(10) Uani 1 1 d .
H2AV H 0.6967 0.9929 0.1739 0.173 Uiso 1 1 calc R
H2AW H 0.7080 1.0508 0.2046 0.173 Uiso 1 1 calc R
H2AX H 0.7655 1.0357 0.1964 0.173 Uiso 1 1 calc R
O1A0 O 0.9490(5) 1.4622(5) 0.1038(3) 0.049(3) Uani 1 1 d .
O2A0 O 1.0402(6) 1.5468(6) 0.1284(4) 0.073(4) Uani 1 1 d .
C1A0 C 1.0051(9) 1.5096(10) 0.0991(5) 0.059(5) Uani 1 1 d .
C2A0 C 1.0351(9) 1.5252(10) 0.0556(5) 0.068(5) Uani 1 1 d .
H2BB H 1.0035 1.4953 0.0352 0.102 Uiso 1 1 calc R
H2BC H 1.0737 1.5206 0.0553 0.102 Uiso 1 1 calc R
H2BD H 1.0473 1.5699 0.0482 0.102 Uiso 1 1 calc R
O5 O 0.6793(5) 0.4088(5) 0.1508(3) 0.047(2) Uani 1 1 d .
O51 O 0.6513(5) 0.2220(5) 0.2085(3) 0.053(3) Uani 1 1 d .
O52 O 0.7193(7) 0.2973(7) 0.2531(3) 0.070(3) Uani 1 1 d .
C51 C 0.6930(9) 0.2405(10) 0.2386(5) 0.068(6) Uani 1 1 d .
C52 C 0.7132(12) 0.1928(11) 0.2537(6) 0.082(6) Uani 1 1 d .
H52A H 0.6991 0.1806 0.2828 0.123 Uiso 1 1 calc R
H52B H 0.7606 0.2130 0.2522 0.123 Uiso 1 1 calc R
H52C H 0.6931 0.1539 0.2360 0.123 Uiso 1 1 calc R
O6 O 0.2810(6) 0.6957(6) 0.2287(3) 0.054(3) Uani 1 1 d .
O61 O 0.4116(6) 0.6277(6) 0.1713(3) 0.057(3) Uani 1 1 d .
O62 O 0.2804(7) 0.5777(6) 0.1290(3) 0.066(3) Uani 1 1 d .
C61 C 0.4438(9) 0.6680(10) 0.1431(5) 0.061(5) Uani 1 1 d .
C62 C 0.5037(11) 0.6764(12) 0.1282(6) 0.086(7) Uani 1 1 d .
H62A H 0.4963 0.6517 0.1022 0.130 Uiso 1 1 calc R
H62B H 0.5225 0.6607 0.1494 0.130 Uiso 1 1 calc R
H62C H 0.5336 0.7226 0.1228 0.130 Uiso 1 1 calc R
O1W O 0.3333 0.6667 0.3276(5) 0.048(4) Uani 1 3 d S
O2W O 0.4944(7) 1.3959(7) 0.1745(4) 0.075(4) Uani 1 1 d .
O3W O 0.5969(6) 1.1525(6) -0.0588(4) 0.062(3) Uani 1 1 d .
O4W O 0.6667 1.3333 -0.0617(8) 0.073(6) Uani 1 3 d S
O5W O 0.6667 1.3333 0.0573(6) 0.064(6) Uani 1 3 d S
O6W O 0.4613(7) 0.5515(8) 0.2067(4) 0.056(4) Uani 0.75 1 d P
O7W O 0.6883(12) 0.8096(11) 0.1562(6) 0.059(6) Uani 0.50 1 d P
O8W O 1.1664(16) 1.6561(16) 0.0912(9) 0.030(7) Uani 0.25 1 d PU
N1S N 1.0898(14) 1.7802(16) 0.1051(9) 0.072(9) Uani 0.50 1 d P
C1S C 1.0586(13) 1.7380(16) 0.0851(9) 0.045(7) Uani 0.50 1 d PU
C2S C 1.0200(19) 1.6801(13) 0.0615(8) 0.071(13) Uani 0.50 1 d P
H2SA H 1.0472 1.6748 0.0407 0.106 Uiso 0.50 1 calc PR
H2SB H 0.9851 1.6832 0.0473 0.106 Uiso 0.50 1 calc PR
H2SC H 1.0011 1.6427 0.0805 0.106 Uiso 0.50 1 calc PR

loop_
_atom_site_aniso_label
_atom_site_aniso_U_11
_atom_site_aniso_U_22
_atom_site_aniso_U_33
_atom_site_aniso_U_23
_atom_site_aniso_U_13
_atom_site_aniso_U_12
Tb1 0.0450(4) 0.0514(4) 0.0241(3) 0.0103(3) -0.0038(3) 0.0144(3)
Tb2 0.0480(4) 0.0781(6) 0.0329(3) 0.0181(4) 0.0089(3) 0.0315(4)
Tb3 0.0479(4) 0.0545(4) 0.0247(3) -0.0089(3) -0.0065(3) 0.0255(4)
Tb4 0.0613(5) 0.0640(5) 0.0301(3) -0.0027(3) -0.0098(3) 0.0371(4)
Tb5 0.0603(5) 0.0603(5) 0.0211(5) 0.000 0.000 0.0301(2)
Tb6 0.0475(4) 0.0475(4) 0.0238(5) 0.000 0.000 0.0237(2)
Cr1 0.0379(14) 0.0779(19) 0.0407(13) 0.0214(13) 0.0001(11) 0.0129(13)
Cr2 0.0518(15) 0.0684(17) 0.0344(12) -0.0138(11) -0.0121(11) 0.0338(14)
O1X1 0.047(6) 0.051(6) 0.025(4) -0.005(4) -0.008(4) 0.023(5)
O2X1 0.052(6) 0.049(6) 0.040(5) 0.008(5) -0.005(5) 0.029(5)
O3X1 0.035(6) 0.075(7) 0.030(5) 0.024(5) 0.010(4) 0.022(6)
O4X1 0.062(7) 0.056(6) 0.029(5) -0.005(4) -0.013(5) 0.035(6)
C1X1 0.051(9) 0.044(8) 0.026(6) -0.007(6) -0.011(6) 0.014(7)
C2X1 0.064(11) 0.056(9) 0.015(6) 0.017(6) 0.011(6) 0.030(9)
N1 0.035(7) 0.072(10) 0.070(10) 0.023(8) 0.000(7) -0.013(7)
O1N1 0.055(7) 0.067(7) 0.032(5) 0.024(5) 0.003(5) 0.016(6)
O2N1 0.045(6) 0.112(10) 0.031(5) 0.028(6) 0.012(5) 0.026(7)
C1N1 0.077(12) 0.076(15) 0.108(18) 0.050(14) 0.022(12) -0.012(12)
C2N1 0.068(11) 0.122(17) 0.101(15) 0.080(13) 0.025(10) 0.016(11)
C3N1 0.060(12) 0.14(2) 0.045(10) 0.026(11) 0.020(8) 0.028(12)
C4N1 0.054(9) 0.086(12) 0.071(10) 0.038(9) 0.038(7) 0.015(8)
C5N1 0.048(11) 0.065(12) 0.086(14) 0.015(10) -0.005(10) 0.009(9)
C6N1 0.034(10) 0.087(17) 0.18(3) 0.029(17) -0.026(14) 0.006(11)
C7N1 0.085(15) 0.074(17) 0.22(4) -0.033(19) -0.02(2) 0.028(13)
C8N1 0.079(14) 0.12(2) 0.27(4) -0.06(3) -0.04(2) 0.065(15)
O1G1 0.054(6) 0.047(6) 0.023(4) 0.006(4) 0.003(4) 0.020(5)
O2G1 0.046(6) 0.054(6) 0.032(5) 0.012(5) 0.016(4) 0.019(5)
O3G1 0.039(6) 0.061(7) 0.037(5) 0.016(5) 0.006(4) 0.019(5)
C1G1 0.044(8) 0.043(8) 0.029(7) 0.008(6) 0.011(6) 0.018(7)
C2G1 0.053(9) 0.044(8) 0.033(7) 0.015(6) 0.005(6) 0.026(7)
O1A1 0.049(6) 0.051(6) 0.039(5) 0.012(5) -0.011(5) 0.009(5)
O2A1 0.050(7) 0.093(10) 0.033(6) 0.013(6) 0.000(5) 0.029(7)
C1A1 0.098(16) 0.037(9) 0.024(7) 0.008(6) -0.014(9) -0.003(10)
C2A1 0.076(13) 0.069(12) 0.052(10) 0.027(9) 0.010(9) 0.018(10)
O1A2 0.046(7) 0.086(10) 0.046(6) 0.020(6) -0.007(5) 0.019(7)
O2A2 0.056(7) 0.101(10) 0.045(6) 0.021(7) 0.009(6) 0.042(7)
C1A2 0.051(10) 0.088(14) 0.038(9) 0.024(9) 0.015(8) 0.032(10)
C2A2 0.054(11) 0.112(17) 0.067(12) 0.030(12) 0.005(9) 0.030(12)
O1A3 0.048(6) 0.070(7) 0.025(5) 0.015(4) 0.008(4) 0.030(6)
O2A3 0.060(7) 0.075(8) 0.028(5) 0.008(5) 0.009(5) 0.032(6)
C1A3 0.050(9) 0.067(11) 0.026(7) 0.008(7) -0.001(6) 0.016(9)
C2A3 0.061(11) 0.082(13) 0.041(9) 0.022(8) 0.023(8) 0.022(10)
O1A4 0.090(10) 0.103(10) 0.042(6) 0.024(6) 0.037(6) 0.063(9)
O2A4 0.051(8) 0.117(12) 0.064(8) 0.023(8) 0.017(7) 0.044(8)
C1A4 0.094(16) 0.091(15) 0.036(8) 0.012(9) 0.017(10) 0.065(13)
C2A4 0.16(3) 0.15(2) 0.068(13) 0.035(15) 0.070(16) 0.10(2)
O1A5 0.069(7) 0.052(7) 0.027(5) 0.012(5) -0.002(5) 0.017(6)
O2A5 0.099(11) 0.071(9) 0.051(7) 0.017(6) -0.003(7) 0.022(8)
C1A5 0.059(10) 0.034(9) 0.051(9) 0.019(7) -0.014(8) -0.001(8)
C2A5 0.108(17) 0.053(11) 0.051(10) -0.002(9) -0.031(11) 0.001(11)
O1X2 0.062(7) 0.060(7) 0.025(5) 0.005(4) -0.005(5) 0.035(6)
O2X2 0.048(6) 0.055(6) 0.019(4) -0.008(4) 0.003(4) 0.017(5)
O3X2 0.080(8) 0.059(7) 0.022(5) -0.009(4) -0.004(5) 0.043(6)
O4X2 0.052(7) 0.062(7) 0.040(5) -0.008(5) -0.010(5) 0.032(6)
C1X2 0.066(11) 0.052(9) 0.022(6) 0.006(6) -0.010(7) 0.027(8)
C2X2 0.030(7) 0.052(9) 0.039(7) -0.002(7) -0.002(6) 0.017(7)
O1G2 0.044(5) 0.047(6) 0.023(4) -0.004(4) -0.004(4) 0.027(5)
O2G2 0.051(6) 0.047(6) 0.045(6) 0.005(5) -0.016(5) 0.020(5)
O3G2 0.056(6) 0.057(6) 0.022(4) -0.010(4) -0.006(4) 0.026(5)
C1G2 0.040(8) 0.056(9) 0.020(6) -0.004(6) -0.008(6) 0.014(7)
C2G2 0.050(9) 0.051(9) 0.026(6) -0.007(6) -0.004(6) 0.030(7)
N2 0.086(11) 0.081(11) 0.045(7) -0.007(7) -0.004(7) 0.062(9)
O1N2 0.052(6) 0.063(7) 0.031(5) -0.008(5) -0.008(5) 0.027(6)
O2N2 0.058(7) 0.083(8) 0.045(6) -0.020(5) -0.025(5) 0.053(6)
C1N2 0.069(12) 0.124(18) 0.039(9) -0.023(10) -0.010(8) 0.057(12)
C2N2 0.080(15) 0.13(2) 0.087(15) -0.042(14) -0.057(13) 0.064(15)
C3N2 0.046(11) 0.088(15) 0.109(17) -0.026(13) -0.022(11) 0.035(11)
C4N2 0.054(11) 0.094(14) 0.076(12) -0.001(11) -0.031(9) 0.047(11)
C5N2 0.067(12) 0.082(13) 0.080(12) -0.027(11) -0.022(10) 0.053(11)
C6N2 0.062(13) 0.121(19) 0.13(2) -0.055(16) -0.012(13) 0.064(14)
C7N2 0.091(19) 0.33(5) 0.12(2) -0.11(3) -0.034(17) 0.13(3)
C8N2 0.10(2) 0.29(5) 0.26(5) -0.13(4) -0.06(3) 0.13(3)
O1A6 0.051(6) 0.058(6) 0.029(5) -0.006(4) -0.003(4) 0.030(5)
O2A6 0.046(6) 0.070(8) 0.037(5) -0.007(5) -0.004(4) 0.030(6)
C1A6 0.078(12) 0.044(9) 0.038(8) -0.019(7) -0.019(8) 0.028(9)
C2A6 0.069(12) 0.067(11) 0.041(8) -0.008(8) 0.006(8) 0.027(9)
O1A7 0.061(7) 0.065(7) 0.049(6) -0.007(5) -0.021(6) 0.040(6)
O2A7 0.057(7) 0.056(7) 0.040(6) -0.010(5) -0.010(5) 0.029(6)
C1A7 0.074(12) 0.046(10) 0.035(8) -0.005(7) -0.022(8) 0.032(9)
C2A7 0.104(15) 0.064(12) 0.050(10) -0.016(9) -0.022(10) 0.049(11)
O1A8 0.072(8) 0.068(8) 0.032(5) 0.007(5) -0.017(5) 0.034(7)
O2A8 0.074(8) 0.079(8) 0.028(5) -0.005(5) -0.009(5) 0.037(7)
C1A8 0.061(10) 0.073(12) 0.041(8) -0.010(8) -0.018(7) 0.046(10)
C2A8 0.078(12) 0.069(11) 0.049(9) -0.026(8) -0.045(9) 0.041(10)
O1A9 0.091(10) 0.084(9) 0.049(7) 0.008(6) -0.006(7) 0.060(8)
O2A9 0.075(8) 0.081(8) 0.028(5) 0.005(5) -0.006(5) 0.037(7)
C1A9 0.091(15) 0.062(11) 0.045(9) 0.000(8) -0.017(10) 0.046(11)
C2A9 0.22(3) 0.14(2) 0.061(12) 0.049(14) 0.032(16) 0.14(2)
O1A0 0.048(6) 0.053(7) 0.035(5) -0.014(5) -0.002(4) 0.016(6)
O2A0 0.075(9) 0.067(8) 0.059(7) -0.013(6) -0.024(7) 0.022(7)
C1A0 0.068(12) 0.079(13) 0.036(8) -0.018(8) -0.023(8) 0.042(11)
C2A0 0.056(10) 0.092(14) 0.032(8) 0.002(8) 0.003(7) 0.020(10)
O5 0.063(7) 0.055(6) 0.024(5) -0.004(4) -0.002(4) 0.028(6)
O51 0.066(7) 0.063(7) 0.033(5) 0.001(5) -0.011(5) 0.034(6)
O52 0.081(9) 0.081(10) 0.038(6) 0.009(6) -0.011(6) 0.034(8)
C51 0.070(12) 0.076(13) 0.041(9) 0.029(9) -0.014(8) 0.023(11)
C52 0.103(17) 0.104(17) 0.064(12) 0.013(11) -0.012(11) 0.070(15)
O6 0.061(7) 0.061(7) 0.043(6) -0.006(5) 0.001(5) 0.033(6)
O61 0.068(7) 0.070(8) 0.039(6) 0.010(5) 0.019(5) 0.041(6)
O62 0.081(9) 0.062(8) 0.047(6) -0.023(6) 0.002(6) 0.029(7)
C61 0.071(12) 0.090(13) 0.038(8) 0.021(9) 0.023(8) 0.053(11)
C62 0.107(17) 0.125(19) 0.058(11) 0.036(12) 0.042(12) 0.081(16)
O1W 0.060(7) 0.060(7) 0.024(8) 0.000 0.000 0.030(4)
O2W 0.081(9) 0.101(10) 0.048(7) 0.005(7) 0.018(6) 0.048(8)
O3W 0.078(8) 0.061(7) 0.052(6) 0.006(5) 0.001(6) 0.038(7)
O4W 0.063(8) 0.063(8) 0.092(15) 0.000 0.000 0.031(4)
O5W 0.079(9) 0.079(9) 0.035(10) 0.000 0.000 0.039(4)
O6W 0.067(10) 0.074(10) 0.042(8) 0.015(7) 0.021(7) 0.047(9)
O7W 0.086(17) 0.051(13) 0.045(12) 0.021(10) 0.012(11) 0.038(13)
O8W 0.028(10) 0.038(11) 0.013(9) 0.004(8) -0.003(8) 0.010(8)
N1S 0.048(17) 0.08(2) 0.055(16) -0.026(16) -0.040(14) 0.009(16)
C1S 0.023(12) 0.073(18) 0.035(13) 0.038(13) 0.024(11) 0.021(13)
C2S 0.09(3) 0.028(15) 0.022(13) -0.015(11) 0.024(15) -0.021(16)

loop_
_atom_type_symbol
_atom_type_description
_atom_type_scat_dispersion_real
_atom_type_scat_dispersion_imag
_atom_type_scat_source
C C 0.0033 0.0016 'International Tables Vol C Tables 4.2.6.8 and 6.1.1.4'
H H 0.0000 0.0000 'International Tables Vol C Tables 4.2.6.8 and 6.1.1.4'
N N 0.0061 0.0033 'International Tables Vol C Tables 4.2.6.8 and 6.1.1.4'
O O 0.0106 0.0060 'International Tables Vol C Tables 4.2.6.8 and 6.1.1.4'
S S 0.1246 0.1234 'International Tables Vol C Tables 4.2.6.8 and 6.1.1.4'
Cr Cr 0.3209 0.6236 'International Tables Vol C Tables 4.2.6.8 and 6.1.1.4'
Tb Tb -0.1723 4.1537 'International Tables Vol C Tables 4.2.6.8 and 6.1.1.4'

loop_
_geom_angle_atom_site_label_1
_geom_angle_atom_site_label_2
_geom_angle_atom_site_label_3
_geom_angle
_geom_angle_site_symmetry_1
_geom_angle_site_symmetry_3
O1N1 Tb1 O1A3 80.5(4) . .
O1N1 Tb1 O1A5 79.6(4) . .
O1A3 Tb1 O1A5 89.2(4) . .
O1N1 Tb1 O4X1 128.6(4) . .
O1A3 Tb1 O4X1 143.4(3) . .
O1A5 Tb1 O4X1 77.2(4) . .
O1N1 Tb1 O1A1 75.0(4) . .
O1A3 Tb1 O1A1 142.5(4) . .
O1A5 Tb1 O1A1 113.3(4) . .
O4X1 Tb1 O1A1 73.2(4) . .
O1N1 Tb1 O1G1 133.0(4) . .
O1A3 Tb1 O1G1 94.0(3) . .
O1A5 Tb1 O1G1 147.3(4) . .
O4X1 Tb1 O1G1 81.1(4) . .
O1A1 Tb1 O1G1 82.8(3) . .
O1N1 Tb1 O1X1 145.8(3) . .
O1A3 Tb1 O1X1 76.1(3) . .
O1A5 Tb1 O1X1 75.5(4) . .
O4X1 Tb1 O1X1 67.7(3) . .
O1A1 Tb1 O1X1 136.8(4) . .
O1G1 Tb1 O1X1 73.7(3) . .
O1N1 Tb1 O3G1 69.2(4) . .
O1A3 Tb1 O3G1 70.1(3) . .
O1A5 Tb1 O3G1 144.7(4) . .
O4X1 Tb1 O3G1 135.7(3) . .
O1A1 Tb1 O3G1 74.8(4) . .
O1G1 Tb1 O3G1 65.2(3) . .
O1X1 Tb1 O3G1 123.5(3) . .
O1N1 Tb1 Cr1 33.9(3) . .
O1A3 Tb1 Cr1 77.1(3) . .
O1A5 Tb1 Cr1 113.1(3) . .
O4X1 Tb1 Cr1 139.5(2) . .
O1A1 Tb1 Cr1 66.7(3) . .
O1G1 Tb1 Cr1 99.2(3) . .
O1X1 Tb1 Cr1 151.6(2) . .
O3G1 Tb1 Cr1 35.9(2) . .
O2N1 Tb2 O2A2 75.7(4) . .
O2N1 Tb2 O2A4 77.9(5) . .
O2A2 Tb2 O2A4 77.8(4) . .
O2N1 Tb2 O3X1 140.9(4) . .
O2A2 Tb2 O3X1 69.9(4) . .
O2A4 Tb2 O3X1 111.4(4) . .
O2N1 Tb2 O2A3 78.9(4) . .
O2A2 Tb2 O2A3 146.3(4) . .
O2A4 Tb2 O2A3 75.5(4) . .
O3X1 Tb2 O2A3 139.9(4) . .
O2N1 Tb2 O3G1 67.7(4) . .
O2A2 Tb2 O3G1 76.3(4) . .
O2A4 Tb2 O3G1 140.8(5) . .
O3X1 Tb2 O3G1 86.3(4) . .
O2A3 Tb2 O3G1 113.7(4) . .
O2N1 Tb2 O2X1 141.6(4) . .
O2A2 Tb2 O2X1 134.2(4) . .
O2A4 Tb2 O2X1 125.4(5) . .
O3X1 Tb2 O2X1 64.9(3) . .
O2A3 Tb2 O2X1 78.8(3) . .
O3G1 Tb2 O2X1 93.7(3) . .
O2N1 Tb2 O1A4 129.9(4) . .
O2A2 Tb2 O1A4 105.6(5) . .
O2A4 Tb2 O1A4 54.8(5) . .
O3X1 Tb2 O1A4 78.2(4) . .
O2A3 Tb2 O1A4 74.8(4) . .
O3G1 Tb2 O1A4 162.4(4) . .
O2X1 Tb2 O1A4 72.3(4) . .
O2N1 Tb2 O1A3 74.2(4) . .
O2A2 Tb2 O1A3 137.7(4) . .
O2A4 Tb2 O1A3 123.0(4) . .
O3X1 Tb2 O1A3 121.7(3) . .
O2A3 Tb2 O1A3 51.0(3) . .
O3G1 Tb2 O1A3 65.2(3) . .
O2X1 Tb2 O1A3 67.4(3) . .
O1A4 Tb2 O1A3 116.4(4) . .
O2N1 Tb2 C1A4 102.0(6) . .
O2A2 Tb2 C1A4 95.4(5) . .
O2A4 Tb2 C1A4 27.0(5) . .
O3X1 Tb2 C1A4 99.2(5) . .
O2A3 Tb2 C1A4 68.6(5) . .
O3G1 Tb2 C1A4 167.9(6) . .
O2X1 Tb2 C1A4 98.5(6) . .
O1A4 Tb2 C1A4 28.4(6) . .
O1A3 Tb2 C1A4 119.4(4) . .
O2N1 Tb2 C1A3 73.4(4) . .
O2A2 Tb2 C1A3 149.0(5) . .
O2A4 Tb2 C1A3 98.3(5) . .
O3X1 Tb2 C1A3 137.5(4) . .
O2A3 Tb2 C1A3 25.0(4) . .
O3G1 Tb2 C1A3 89.4(4) . .
O2X1 Tb2 C1A3 73.1(4) . .
O1A4 Tb2 C1A3 96.3(4) . .
O1A3 Tb2 C1A3 26.1(4) . .
C1A4 Tb2 C1A3 93.7(5) . .
O2N1 Tb2 Cr1 33.7(3) . .
O2A2 Tb2 Cr1 65.8(4) . .
O2A4 Tb2 Cr1 106.5(4) . .
O3X1 Tb2 Cr1 112.0(3) . .
O2A3 Tb2 Cr1 102.8(3) . .
O3G1 Tb2 Cr1 35.3(2) . .
O2X1 Tb2 Cr1 125.9(2) . .
O1A4 Tb2 Cr1 161.3(3) . .
O1A3 Tb2 Cr1 72.6(2) . .
C1A4 Tb2 Cr1 133.1(5) . .
C1A3 Tb2 Cr1 86.5(3) . .
O1N2 Tb3 O2A8 81.0(4) . .
O1N2 Tb3 O1A0 79.6(4) . .
O2A8 Tb3 O1A0 88.8(4) . .
O1N2 Tb3 O1G2 132.6(3) . .
O2A8 Tb3 O1G2 94.6(4) . .
O1A0 Tb3 O1G2 147.7(4) . .
O1N2 Tb3 O1A6 73.8(3) . .
O2A8 Tb3 O1A6 142.2(4) . .
O1A0 Tb3 O1A6 113.2(4) . .
O1G2 Tb3 O1A6 82.8(3) . .
O1N2 Tb3 O2X2 125.6(4) . .
O2A8 Tb3 O2X2 145.1(4) . .
O1A0 Tb3 O2X2 76.3(4) . .
O1G2 Tb3 O2X2 82.9(3) . .
O1A6 Tb3 O2X2 72.2(3) . .
O1N2 Tb3 O3X2 148.0(3) . .
O2A8 Tb3 O3X2 79.2(4) . .
O1A0 Tb3 O3X2 75.1(4) . .
O1G2 Tb3 O3X2 74.1(3) . .
O1A6 Tb3 O3X2 134.6(3) . .
O2X2 Tb3 O3X2 66.6(3) . .
O1N2 Tb3 O3G2 69.6(4) . .
O2A8 Tb3 O3G2 69.2(4) . .
O1A0 Tb3 O3G2 144.3(4) . .
O1G2 Tb3 O3G2 64.9(3) . .
O1A6 Tb3 O3G2 75.8(3) . .
O2X2 Tb3 O3G2 136.9(3) . .
O3X2 Tb3 O3G2 124.7(4) . .
O1N2 Tb3 Cr2 34.0(3) . .
O2A8 Tb3 Cr2 76.7(3) . .
O1A0 Tb3 Cr2 113.1(3) . .
O1G2 Tb3 Cr2 98.9(2) . .
O1A6 Tb3 Cr2 66.6(3) . .
O2X2 Tb3 Cr2 138.1(2) . .
O3X2 Tb3 Cr2 154.2(3) . .
O3G2 Tb3 Cr2 36.1(3) . .
O2N2 Tb4 O1A7 73.7(4) . .
O2N2 Tb4 O1A8 83.0(4) . .
O1A7 Tb4 O1A8 147.8(4) . .
O2N2 Tb4 O4X2 142.9(4) . .
O1A7 Tb4 O4X2 134.2(3) . .
O1A8 Tb4 O4X2 77.1(4) . .
O2N2 Tb4 O1X2 138.1(4) . .
O1A7 Tb4 O1X2 69.5(4) . .
O1A8 Tb4 O1X2 138.5(4) . .
O4X2 Tb4 O1X2 65.2(3) . .
O2N2 Tb4 O1A9 80.1(5) . .
O1A7 Tb4 O1A9 78.2(4) . .
O1A8 Tb4 O1A9 76.1(4) . .
O4X2 Tb4 O1A9 123.8(4) . .
O1X2 Tb4 O1A9 110.4(4) . .
O2N2 Tb4 O3G2 68.9(4) . .
O1A7 Tb4 O3G2 77.9(4) . .
O1A8 Tb4 O3G2 114.2(4) . .
O4X2 Tb4 O3G2 91.1(4) . .
O1X2 Tb4 O3G2 84.4(3) . .
O1A9 Tb4 O3G2 145.0(4) . .
O2N2 Tb4 O2A9 131.7(4) . .
O1A7 Tb4 O2A9 104.0(4) . .
O1A8 Tb4 O2A9 75.3(4) . .
O4X2 Tb4 O2A9 72.6(4) . .
O1X2 Tb4 O2A9 77.3(3) . .
O1A9 Tb4 O2A9 53.1(4) . .
O3G2 Tb4 O2A9 159.3(4) . .
O2N2 Tb4 O2A8 75.7(4) . .
O1A7 Tb4 O2A8 138.0(4) . .
O1A8 Tb4 O2A8 51.1(4) . .
O4X2 Tb4 O2A8 67.4(4) . .
O1X2 Tb4 O2A8 121.6(3) . .
O1A9 Tb4 O2A8 123.6(4) . .
O3G2 Tb4 O2A8 64.5(3) . .
O2A9 Tb4 O2A8 117.9(4) . .
O2N2 Tb4 C1A9 104.2(5) . .
O1A7 Tb4 C1A9 93.1(5) . .
O1A8 Tb4 C1A9 71.1(5) . .
O4X2 Tb4 C1A9 98.6(5) . .
O1X2 Tb4 C1A9 97.1(5) . .
O1A9 Tb4 C1A9 25.6(5) . .
O3G2 Tb4 C1A9 169.8(5) . .
O2A9 Tb4 C1A9 27.9(5) . .
O2A8 Tb4 C1A9 122.1(4) . .
O2N2 Tb4 C1A8 78.2(4) . .
O1A7 Tb4 C1A8 151.7(4) . .
O1A8 Tb4 C1A8 25.0(4) . .
O4X2 Tb4 C1A8 70.6(4) . .
O1X2 Tb4 C1A8 135.2(4) . .
O1A9 Tb4 C1A8 99.5(4) . .
O3G2 Tb4 C1A8 89.8(4) . .
O2A9 Tb4 C1A8 96.4(4) . .
O2A8 Tb4 C1A8 26.1(4) . .
C1A9 Tb4 C1A8 96.1(5) . .
O2N2 Tb4 Cr2 34.2(3) . .
O1A7 Tb4 Cr2 66.0(3) . .
O1A8 Tb4 Cr2 105.6(3) . .
O4X2 Tb4 Cr2 124.3(3) . .
O1X2 Tb4 Cr2 109.7(2) . .
O1A9 Tb4 Cr2 110.2(4) . .
O3G2 Tb4 Cr2 35.8(3) . .
O2A9 Tb4 Cr2 163.0(3) . .
O2A8 Tb4 Cr2 72.5(3) . .
C1A9 Tb4 Cr2 135.7(5) . .
C1A8 Tb4 Cr2 89.2(4) . .
O5 Tb5 O5 74.8(4) . 3_665
O5 Tb5 O5 74.8(4) . 2_655
O5 Tb5 O5 74.8(4) 3_665 2_655
O5 Tb5 O52 147.1(4) . .
O5 Tb5 O52 87.1(4) 3_665 .
O5 Tb5 O52 127.1(4) 2_655 .
O5 Tb5 O52 127.1(4) . 3_665
O5 Tb5 O52 147.1(4) 3_665 3_665
O5 Tb5 O52 87.1(4) 2_655 3_665
O52 Tb5 O52 82.3(5) . 3_665
O5 Tb5 O52 87.1(4) . 2_655
O5 Tb5 O52 127.1(4) 3_665 2_655
O5 Tb5 O52 147.1(4) 2_655 2_655
O52 Tb5 O52 82.3(5) . 2_655
O52 Tb5 O52 82.3(5) 3_665 2_655
O5 Tb5 O51 137.9(3) . .
O5 Tb5 O51 71.0(3) 3_665 .
O5 Tb5 O51 73.1(3) 2_655 .
O52 Tb5 O51 53.9(4) . .
O52 Tb5 O51 77.6(4) 3_665 .
O52 Tb5 O51 133.6(4) 2_655 .
O5 Tb5 O51 71.0(4) . 2_655
O5 Tb5 O51 73.1(3) 3_665 2_655
O5 Tb5 O51 137.9(3) 2_655 2_655
O52 Tb5 O51 77.6(4) . 2_655
O52 Tb5 O51 133.6(4) 3_665 2_655
O52 Tb5 O51 53.9(4) 2_655 2_655
O51 Tb5 O51 119.66(5) . 2_655
O5 Tb5 O51 73.1(3) . 3_665
O5 Tb5 O51 137.9(3) 3_665 3_665
O5 Tb5 O51 71.0(3) 2_655 3_665
O52 Tb5 O51 133.6(4) . 3_665
O52 Tb5 O51 53.9(4) 3_665 3_665
O52 Tb5 O51 77.6(4) 2_655 3_665
O51 Tb5 O51 119.66(5) . 3_665
O51 Tb5 O51 119.66(5) 2_655 3_665
O5 Tb5 C51 151.9(5) . .
O5 Tb5 C51 77.2(5) 3_665 .
O5 Tb5 C51 100.4(5) 2_655 .
O52 Tb5 C51 26.6(5) . .
O52 Tb5 C51 79.5(5) 3_665 .
O52 Tb5 C51 108.0(5) 2_655 .
O51 Tb5 C51 27.3(5) . .
O51 Tb5 C51 98.3(5) 2_655 .
O51 Tb5 C51 132.4(5) 3_665 .
O5 Tb5 C51 77.2(5) . 2_655
O5 Tb5 C51 100.4(5) 3_665 2_655
O5 Tb5 C51 151.9(5) 2_655 2_655
O52 Tb5 C51 79.4(5) . 2_655
O52 Tb5 C51 108.0(5) 3_665 2_655
O52 Tb5 C51 26.6(5) 2_655 2_655
O51 Tb5 C51 132.4(5) . 2_655
O51 Tb5 C51 27.3(5) 2_655 2_655
O51 Tb5 C51 98.3(5) 3_665 2_655
C51 Tb5 C51 105.5(5) . 2_655
O5 Tb5 C51 100.4(5) . 3_665
O5 Tb5 C51 151.9(5) 3_665 3_665
O5 Tb5 C51 77.2(5) 2_655 3_665
O52 Tb5 C51 108.0(5) . 3_665
O52 Tb5 C51 26.6(5) 3_665 3_665
O52 Tb5 C51 79.4(5) 2_655 3_665
O51 Tb5 C51 98.3(5) . 3_665
O51 Tb5 C51 132.4(5) 2_655 3_665
O51 Tb5 C51 27.3(5) 3_665 3_665
C51 Tb5 C51 105.5(5) . 3_665
C51 Tb5 C51 105.5(5) 2_655 3_665
O6 Tb6 O6 76.6(4) . 2_665
O6 Tb6 O6 76.6(4) . 3_565
O6 Tb6 O6 76.6(4) 2_665 3_565
O6 Tb6 O62 85.0(4) . 3_565
O6 Tb6 O62 147.1(4) 2_665 3_565
O6 Tb6 O62 125.5(4) 3_565 3_565
O6 Tb6 O62 147.1(4) . 2_665
O6 Tb6 O62 125.6(4) 2_665 2_665
O6 Tb6 O62 85.0(4) 3_565 2_665
O62 Tb6 O62 83.8(5) 3_565 2_665
O6 Tb6 O62 125.6(4) . .
O6 Tb6 O62 85.0(4) 2_665 .
O6 Tb6 O62 147.1(4) 3_565 .
O62 Tb6 O62 83.8(5) 3_565 .
O62 Tb6 O62 83.8(5) 2_665 .
O6 Tb6 O61 139.7(4) . .
O6 Tb6 O61 73.1(4) 2_665 .
O6 Tb6 O61 71.1(4) 3_565 .
O62 Tb6 O61 133.6(4) 3_565 .
O62 Tb6 O61 52.5(4) 2_665 .
O62 Tb6 O61 77.5(4) . .
O6 Tb6 O61 71.1(4) . 2_665
O6 Tb6 O61 139.7(4) 2_665 2_665
O6 Tb6 O61 73.1(4) 3_565 2_665
O62 Tb6 O61 52.5(4) 3_565 2_665
O62 Tb6 O61 77.5(4) 2_665 2_665
O62 Tb6 O61 133.6(4) . 2_665
O61 Tb6 O61 119.51(6) . 2_665
O6 Tb6 O61 73.1(4) . 3_565
O6 Tb6 O61 71.1(4) 2_665 3_565
O6 Tb6 O61 139.7(4) 3_565 3_565
O62 Tb6 O61 77.5(4) 3_565 3_565
O62 Tb6 O61 133.6(4) 2_665 3_565
O62 Tb6 O61 52.5(4) . 3_565
O61 Tb6 O61 119.51(6) . 3_565
O61 Tb6 O61 119.51(6) 2_665 3_565
O6 Tb6 C61 75.5(5) . 2_665
O6 Tb6 C61 151.9(5) 2_665 2_665
O6 Tb6 C61 99.4(4) 3_565 2_665
O62 Tb6 C61 26.1(4) 3_565 2_665
O62 Tb6 C61 81.0(5) 2_665 2_665
O62 Tb6 C61 109.2(5) . 2_665
O61 Tb6 C61 132.6(5) . 2_665
O61 Tb6 C61 26.4(4) 2_665 2_665
O61 Tb6 C61 98.0(5) 3_565 2_665
O6 Tb6 C61 99.4(4) . 3_565
O6 Tb6 C61 75.5(5) 2_665 3_565
O6 Tb6 C61 151.9(5) 3_565 3_565
O62 Tb6 C61 81.0(5) 3_565 3_565
O62 Tb6 C61 109.2(5) 2_665 3_565
O62 Tb6 C61 26.1(4) . 3_565
O61 Tb6 C61 98.0(5) . 3_565
O61 Tb6 C61 132.6(5) 2_665 3_565
O61 Tb6 C61 26.4(4) 3_565 3_565
C61 Tb6 C61 106.5(4) 2_665 3_565
O6 Tb6 C61 151.9(5) . .
O6 Tb6 C61 99.4(4) 2_665 .
O6 Tb6 C61 75.5(5) 3_565 .
O62 Tb6 C61 109.2(5) 3_565 .
O62 Tb6 C61 26.1(4) 2_665 .
O62 Tb6 C61 81.0(5) . .
O61 Tb6 C61 26.4(4) . .
O61 Tb6 C61 98.0(5) 2_665 .
O61 Tb6 C61 132.6(5) 3_565 .
C61 Tb6 C61 106.5(4) 2_665 .
C61 Tb6 C61 106.5(4) 3_565 .
O1N1 Cr1 O2N1 91.2(5) . .
O1N1 Cr1 O2A1 89.1(5) . .
O2N1 Cr1 O2A1 179.4(6) . .
O1N1 Cr1 O3G1 87.3(4) . .
O2N1 Cr1 O3G1 84.9(5) . .
O2A1 Cr1 O3G1 94.6(5) . .
O1N1 Cr1 O1A2 175.9(6) . .
O2N1 Cr1 O1A2 92.3(6) . .
O2A1 Cr1 O1A2 87.4(6) . .
O3G1 Cr1 O1A2 95.1(5) . .
O1N1 Cr1 N1 86.4(6) . .
O2N1 Cr1 N1 82.0(6) . .
O2A1 Cr1 N1 98.5(6) . .
O3G1 Cr1 N1 165.3(6) . .
O1A2 Cr1 N1 92.0(6) . .
O1N1 Cr1 Tb1 40.5(3) . .
O2N1 Cr1 Tb1 94.3(3) . .
O2A1 Cr1 Tb1 85.6(4) . .
O3G1 Cr1 Tb1 47.6(3) . .
O1A2 Cr1 Tb1 141.1(4) . .
N1 Cr1 Tb1 126.8(5) . .
O1N1 Cr1 Tb2 98.9(4) . .
O2N1 Cr1 Tb2 40.6(4) . .
O2A1 Cr1 Tb2 138.8(4) . .
O3G1 Cr1 Tb2 46.1(3) . .
O1A2 Cr1 Tb2 85.2(4) . .
N1 Cr1 Tb2 122.1(5) . .
Tb1 Cr1 Tb2 75.58(6) . .
O1N2 Cr2 O2N2 93.0(4) . .
O1N2 Cr2 O2A7 175.3(5) . .
O2N2 Cr2 O2A7 90.6(5) . .
O1N2 Cr2 O3G2 87.9(4) . .
O2N2 Cr2 O3G2 86.0(4) . .
O2A7 Cr2 O3G2 95.4(4) . .
O1N2 Cr2 O2A6 87.2(4) . .
O2N2 Cr2 O2A6 179.7(5) . .
O2A7 Cr2 O2A6 89.3(5) . .
O3G2 Cr2 O2A6 94.2(4) . .
O1N2 Cr2 N2 84.9(5) . .
O2N2 Cr2 N2 82.7(5) . .
O2A7 Cr2 N2 92.6(5) . .
O3G2 Cr2 N2 166.2(4) . .
O2A6 Cr2 N2 97.1(5) . .
O1N2 Cr2 Tb3 40.7(3) . .
O2N2 Cr2 Tb3 96.2(3) . .
O2A7 Cr2 Tb3 141.8(3) . .
O3G2 Cr2 Tb3 47.9(3) . .
O2A6 Cr2 Tb3 84.1(3) . .
N2 Cr2 Tb3 125.6(4) . .
O1N2 Cr2 Tb4 99.8(3) . .
O2N2 Cr2 Tb4 41.2(3) . .
O2A7 Cr2 Tb4 84.9(3) . .
O3G2 Cr2 Tb4 46.4(3) . .
O2A6 Cr2 Tb4 139.0(3) . .
N2 Cr2 Tb4 123.6(4) . .
Tb3 Cr2 Tb4 76.21(6) . .
C1X1 O1X1 Tb1 118.1(8) . .
C1X1 O2X1 Tb2 122.1(9) 3_565 .
C2X1 O3X1 Tb2 121.4(8) . .
C2X1 O4X1 Tb1 122.2(9) 2_665 .
O1X1 C1X1 O2X1 129.6(13) . 2_665
O1X1 C1X1 C2X1 119.3(13) . 2_665
O2X1 C1X1 C2X1 111.1(13) 2_665 2_665
O3X1 C2X1 O4X1 129.7(13) . 3_565
O3X1 C2X1 C1X1 118.6(12) . 3_565
O4X1 C2X1 C1X1 111.6(14) 3_565 3_565
C1N1 N1 C3N1 113.0(17) . .
C1N1 N1 C5N1 113.6(18) . .
C3N1 N1 C5N1 110.3(16) . .
C1N1 N1 Cr1 104.2(12) . .
C3N1 N1 Cr1 103.2(12) . .
C5N1 N1 Cr1 111.9(11) . .
C2N1 O1N1 Cr1 108.1(13) . .
C2N1 O1N1 Tb1 138.6(11) . .
Cr1 O1N1 Tb1 105.6(4) . .
C4N1 O2N1 Cr1 113.0(13) . .
C4N1 O2N1 Tb2 138.3(14) . .
Cr1 O2N1 Tb2 105.7(4) . .
C2N1 C1N1 N1 112.8(18) . .
O1N1 C2N1 C1N1 111.1(17) . .
C4N1 C3N1 N1 109.4(18) . .
O2N1 C4N1 C3N1 118.2(18) . .
C6N1 C5N1 N1 117.2(19) . .
C5N1 C6N1 C7N1 115(3) . .
C6N1 C7N1 C8N1 114(3) . .
C1G1 O1G1 Tb1 122.0(9) . .
C2G1 O3G1 Cr1 122.8(9) . .
C2G1 O3G1 Tb2 112.3(9) . .
Cr1 O3G1 Tb2 98.6(4) . .
C2G1 O3G1 Tb1 112.5(8) . .
Cr1 O3G1 Tb1 96.5(4) . .
Tb2 O3G1 Tb1 112.7(4) . .
O2G1 C1G1 O1G1 123.4(14) . .
O2G1 C1G1 C2G1 119.7(13) . .
O1G1 C1G1 C2G1 116.8(12) . .
O3G1 C2G1 C1G1 109.0(11) . .
C1A1 O1A1 Tb1 132.0(12) . .
C1A1 O2A1 Cr1 128.5(11) . .
O2A1 C1A1 O1A1 125.5(16) . .
O2A1 C1A1 C2A1 122.0(18) . .
O1A1 C1A1 C2A1 112(2) . .
C1A2 O1A2 Cr1 126.6(11) . .
C1A2 O2A2 Tb2 137.1(13) . .
O2A2 C1A2 O1A2 124.7(17) . .
O2A2 C1A2 C2A2 119(2) . .
O1A2 C1A2 C2A2 116.4(18) . .
C1A3 O1A3 Tb1 153.2(11) . .
C1A3 O1A3 Tb2 89.7(10) . .
Tb1 O1A3 Tb2 111.4(3) . .
C1A3 O2A3 Tb2 99.9(8) . .
O2A3 C1A3 O1A3 118.8(14) . .
O2A3 C1A3 C2A3 121.3(14) . .
O1A3 C1A3 C2A3 119.8(17) . .
O2A3 C1A3 Tb2 55.1(7) . .
O1A3 C1A3 Tb2 64.2(8) . .
C2A3 C1A3 Tb2 173.7(12) . .
C1A4 O1A4 Tb2 86.0(11) . .
C1A4 O2A4 Tb2 91.7(11) . .
O2A4 C1A4 O1A4 124.1(16) . .
O2A4 C1A4 C2A4 122(2) . .
O1A4 C1A4 C2A4 114(2) . .
O2A4 C1A4 Tb2 61.3(9) . .
O1A4 C1A4 Tb2 65.5(9) . .
C2A4 C1A4 Tb2 158.0(15) . .
C1A5 O1A5 Tb1 133.5(9) . .
O1A5 C1A5 O2A5 121.8(15) . .
O1A5 C1A5 C2A5 119.3(13) . .
O2A5 C1A5 C2A5 118.8(16) . .
C1X2 O1X2 Tb4 119.2(9) . .
C1X2 O2X2 Tb3 120.1(10) 2_775 .
C2X2 O3X2 Tb3 119.1(9) . .
C2X2 O4X2 Tb4 121.5(9) 3_575 .
O1X2 C1X2 O2X2 125.4(14) . 3_575
O1X2 C1X2 C2X2 117.6(13) . 3_575
O2X2 C1X2 C2X2 116.9(15) 3_575 3_575
O4X2 C2X2 O3X2 128.3(14) 2_775 .
O4X2 C2X2 C1X2 115.0(14) 2_775 2_775
O3X2 C2X2 C1X2 116.7(13) . 2_775
C1G2 O1G2 Tb3 124.5(9) . .
C2G2 O3G2 Cr2 122.8(8) . .
C2G2 O3G2 Tb4 114.5(8) . .
Cr2 O3G2 Tb4 97.8(4) . .
C2G2 O3G2 Tb3 110.8(8) . .
Cr2 O3G2 Tb3 95.9(4) . .
Tb4 O3G2 Tb3 113.4(3) . .
O2G2 C1G2 O1G2 125.5(15) . .
O2G2 C1G2 C2G2 117.8(13) . .
O1G2 C1G2 C2G2 116.6(12) . .
O3G2 C2G2 C1G2 109.6(10) . .
C3N2 N2 C1N2 111.1(15) . .
C3N2 N2 C5N2 111.3(15) . .
C1N2 N2 C5N2 112.1(15) . .
C3N2 N2 Cr2 102.7(12) . .
C1N2 N2 Cr2 106.9(11) . .
C5N2 N2 Cr2 112.2(10) . .
C2N2 O1N2 Cr2 108.3(12) . .
C2N2 O1N2 Tb3 137.6(11) . .
Cr2 O1N2 Tb3 105.2(4) . .
C4N2 O2N2 Cr2 117.3(11) . .
C4N2 O2N2 Tb4 135.8(12) . .
Cr2 O2N2 Tb4 104.6(4) . .
N2 C1N2 C2N2 112.3(16) . .
O1N2 C2N2 C1N2 112.6(16) . .
N2 C3N2 C4N2 115.5(16) . .
O2N2 C4N2 C3N2 107.3(15) . .
C6N2 C5N2 N2 116.4(16) . .
C7N2 C6N2 C5N2 110(2) . .
C8N2 C7N2 C6N2 119(3) . .
C1A6 O1A6 Tb3 135.0(10) . .
C1A6 O2A6 Cr2 127.4(10) . .
O1A6 C1A6 O2A6 124.9(16) . .
O1A6 C1A6 C2A6 119.4(15) . .
O2A6 C1A6 C2A6 115.7(16) . .
C1A7 O1A7 Tb4 134.7(10) . .
C1A7 O2A7 Cr2 129.8(11) . .
O2A7 C1A7 O1A7 124.5(15) . .
O2A7 C1A7 C2A7 118.6(17) . .
O1A7 C1A7 C2A7 116.9(16) . .
C1A8 O1A8 Tb4 102.4(8) . .
C1A8 O2A8 Tb3 155.5(12) . .
C1A8 O2A8 Tb4 90.1(10) . .
Tb3 O2A8 Tb4 112.6(4) . .
O1A8 C1A8 O2A8 116.3(14) . .
O1A8 C1A8 C2A8 122.6(14) . .
O2A8 C1A8 C2A8 121.1(16) . .
O1A8 C1A8 Tb4 52.5(7) . .
O2A8 C1A8 Tb4 63.8(8) . .
C2A8 C1A8 Tb4 174.9(13) . .
C1A9 O1A9 Tb4 94.0(11) . .
C1A9 O2A9 Tb4 90.6(11) . .
O1A9 C1A9 O2A9 121.0(16) . .
O1A9 C1A9 C2A9 125.6(19) . .
O2A9 C1A9 C2A9 113(2) . .
O1A9 C1A9 Tb4 60.5(9) . .
O2A9 C1A9 Tb4 61.6(9) . .
C2A9 C1A9 Tb4 168.9(15) . .
C1A0 O1A0 Tb3 133.1(9) . .
O1A0 C1A0 O2A0 124.9(16) . .
O1A0 C1A0 C2A0 119.3(14) . .
O2A0 C1A0 C2A0 115.8(17) . .
C51 O51 Tb5 90.2(11) . .
C51 O52 Tb5 94.2(10) . .
O52 C51 O51 121.6(17) . .
O52 C51 C52 120.8(16) . .
O51 C51 C52 117.4(19) . .
O52 C51 Tb5 59.2(9) . .
O51 C51 Tb5 62.5(9) . .
C52 C51 Tb5 173.6(14) . .
C61 O61 Tb6 92.9(10) . .
C61 O62 Tb6 96.7(9) 3_565 .
O62 C61 O61 117.7(15) 2_665 .
O62 C61 C62 120.1(16) 2_665 .
O61 C61 C62 122.2(17) . .
O62 C61 Tb6 57.2(8) 2_665 .
O61 C61 Tb6 60.7(8) . .
C62 C61 Tb6 173.1(17) . .
N1S C1S C2S 175(4) . .

loop_
_geom_bond_atom_site_label_1
_geom_bond_atom_site_label_2
_geom_bond_distance
_geom_bond_site_symmetry_2
Tb1 O1N1 2.252(11) .
Tb1 O1A3 2.318(10) .
Tb1 O1A5 2.346(10) .
Tb1 O4X1 2.368(11) .
Tb1 O1A1 2.374(10) .
Tb1 O1G1 2.411(9) .
Tb1 O1X1 2.431(9) .
Tb1 O3G1 2.482(11) .
Tb1 Cr1 3.340(3) .
Tb2 O2N1 2.281(13) .
Tb2 O2A2 2.356(12) .
Tb2 O2A4 2.380(13) .
Tb2 O3X1 2.438(10) .
Tb2 O2A3 2.455(10) .
Tb2 O3G1 2.458(11) .
Tb2 O2X1 2.463(10) .
Tb2 O1A4 2.475(13) .
Tb2 O1A3 2.655(10) .
Tb2 C1A4 2.714(17) .
Tb2 C1A3 2.950(17) .
Tb2 Cr1 3.372(3) .
Tb3 O1N2 2.270(11) .
Tb3 O2A8 2.315(11) .
Tb3 O1A0 2.318(10) .
Tb3 O1G2 2.350(9) .
Tb3 O1A6 2.382(9) .
Tb3 O2X2 2.404(11) .
Tb3 O3X2 2.448(10) .
Tb3 O3G2 2.506(10) .
Tb3 Cr2 3.357(3) .
Tb4 O2N2 2.292(11) .
Tb4 O1A7 2.395(11) .
Tb4 O1A8 2.419(11) .
Tb4 O4X2 2.437(10) .
Tb4 O1X2 2.451(10) .
Tb4 O1A9 2.451(12) .
Tb4 O3G2 2.461(10) .
Tb4 O2A9 2.471(12) .
Tb4 O2A8 2.670(12) .
Tb4 C1A9 2.810(18) .
Tb4 C1A8 2.976(16) .
Tb4 Cr2 3.368(3) .
Tb5 O5 2.376(10) .
Tb5 O5 2.376(10) 3_665
Tb5 O5 2.376(10) 2_655
Tb5 O52 2.415(12) .
Tb5 O52 2.415(12) 3_665
Tb5 O52 2.415(12) 2_655
Tb5 O51 2.488(11) .
Tb5 O51 2.488(11) 2_655
Tb5 O51 2.488(11) 3_665
Tb5 C51 2.805(19) .
Tb5 C51 2.805(19) 2_655
Tb5 C51 2.805(19) 3_665
Tb6 O6 2.374(10) .
Tb6 O6 2.374(10) 2_665
Tb6 O6 2.374(11) 3_565
Tb6 O62 2.389(11) 3_565
Tb6 O62 2.389(11) 2_665
Tb6 O62 2.389(11) .
Tb6 O61 2.465(11) .
Tb6 O61 2.465(11) 2_665
Tb6 O61 2.465(11) 3_565
Tb6 C61 2.823(16) 2_665
Tb6 C61 2.823(17) 3_565
Tb6 C61 2.823(17) .
Cr1 O1N1 1.933(11) .
Cr1 O2N1 1.942(13) .
Cr1 O2A1 1.954(13) .
Cr1 O3G1 1.971(10) .
Cr1 O1A2 1.978(13) .
Cr1 N1 2.104(13) .
Cr2 O1N2 1.948(11) .
Cr2 O2N2 1.957(12) .
Cr2 O2A7 1.966(11) .
Cr2 O3G2 1.990(11) .
Cr2 O2A6 2.014(11) .
Cr2 N2 2.101(15) .
O1X1 C1X1 1.237(18) .
O2X1 C1X1 1.266(18) 3_565
O3X1 C2X1 1.210(18) .
O4X1 C2X1 1.299(17) 2_665
C1X1 O2X1 1.266(18) 2_665
C1X1 C2X1 1.586(19) 2_665
C2X1 O4X1 1.299(17) 3_565
C2X1 C1X1 1.586(19) 3_565
N1 C1N1 1.49(3) .
N1 C3N1 1.51(3) .
N1 C5N1 1.54(2) .
O1N1 C2N1 1.46(2) .
O2N1 C4N1 1.365(19) .
C1N1 C2N1 1.45(3) .
C3N1 C4N1 1.36(3) .
C5N1 C6N1 1.41(3) .
C6N1 C7N1 1.41(4) .
C7N1 C8N1 1.59(4) .
O1G1 C1G1 1.277(17) .
O2G1 C1G1 1.215(16) .
O3G1 C2G1 1.436(16) .
C1G1 C2G1 1.50(2) .
O1A1 C1A1 1.34(2) .
O2A1 C1A1 1.21(3) .
C1A1 C2A1 1.55(3) .
O1A2 C1A2 1.28(2) .
O2A2 C1A2 1.26(2) .
C1A2 C2A2 1.52(3) .
O1A3 C1A3 1.299(18) .
O2A3 C1A3 1.27(2) .
C1A3 C2A3 1.47(2) .
O1A4 C1A4 1.30(3) .
O2A4 C1A4 1.23(2) .
C1A4 C2A4 1.53(3) .
O1A5 C1A5 1.232(19) .
O2A5 C1A5 1.256(18) .
C1A5 C2A5 1.49(2) .
O1X2 C1X2 1.26(2) .
O2X2 C1X2 1.273(18) 2_775
O3X2 C2X2 1.266(18) .
O4X2 C2X2 1.239(18) 3_575
C1X2 O2X2 1.273(18) 3_575
C1X2 C2X2 1.52(2) 3_575
C2X2 O4X2 1.240(17) 2_775
C2X2 C1X2 1.52(2) 2_775
O1G2 C1G2 1.269(17) .
O2G2 C1G2 1.246(17) .
O3G2 C2G2 1.460(16) .
C1G2 C2G2 1.48(2) .
N2 C3N2 1.400(2) .
N2 C1N2 1.42(2) .
N2 C5N2 1.51(2) .
O1N2 C2N2 1.39(2) .
O2N2 C4N2 1.384(18) .
C1N2 C2N2 1.51(3) .
C3N2 C4N2 1.54(3) .
C5N2 C6N2 1.51(3) .
C6N2 C7N2 1.50(4) .
C7N2 C8N2 1.45(4) .
O1A6 C1A6 1.245(19) .
O2A6 C1A6 1.253(19) .
C1A6 C2A6 1.52(2) .
O1A7 C1A7 1.30(2) .
O2A7 C1A7 1.214(19) .
C1A7 C2A7 1.45(2) .
O1A8 C1A8 1.29(2) .
O2A8 C1A8 1.309(18) .
C1A8 C2A8 1.51(2) .
O1A9 C1A9 1.21(2) .
O2A9 C1A9 1.31(2) .
C1A9 C2A9 1.52(3) .
O1A0 C1A0 1.25(2) .
O2A0 C1A0 1.271(19) .
C1A0 C2A0 1.52(2) .
O51 C51 1.288(19) .
O52 C51 1.26(2) .
C51 C52 1.52(3) .
O61 C61 1.257(19) .
O62 C61 1.25(2) 3_565
C61 O62 1.25(2) 2_665
C61 C62 1.42(3) .
N1S C1S 1.10(4) .
C1S C2S 1.43(4) .
